data_4506585
loop_
_publ_author_name
'Min, Taewoo'
'Fettinger, James C.'
'Franz, Annaliese K.'

_publ_section_title
;
 Enantiocontrol with a Hydrogen-bond Directing Pyrrolidinylsilanol
 Catalyst
;
_journal_issue 8
_journal_name_full 'ACS Catalysis'
_journal_page_first 1661
_journal_paper_doi 10.1021/cs300290j
_journal_volume 2
_journal_year 2012
_chemical_absolute_configuration ad
_chemical_formula_moiety 'C16 H20 N O Si, Cl'
_chemical_formula_sum 'C16 H20 Cl N O Si'
_chemical_formula_weight 305.87
_chemical_name_systematic
; 
 ? 
;
_space_group_IT_number 19
_symmetry_cell_setting orthorhombic
_symmetry_space_group_name_Hall 'P 2ac 2ab'
_symmetry_space_group_name_H-M 'P 21 21 21'
_atom_sites_solution_hydrogens geom
_atom_sites_solution_primary direct
_atom_sites_solution_secondary difmap
_audit_creation_method SHELXL-97
_cell_angle_alpha 90.00
_cell_angle_beta 90.00
_cell_angle_gamma 90.00
_cell_formula_units_Z 4
_cell_length_a 7.5343(3)
_cell_length_b 8.5707(4)
_cell_length_c 25.2748(11)
_cell_measurement_reflns_used 9877
_cell_measurement_temperature 90(2)
_cell_measurement_theta_max 27.52
_cell_measurement_theta_min 2.38
_cell_volume 1632.10(12)
_computing_cell_refinement 'SAINT (7.68A) (Bruker, 2010)'
_computing_data_collection 'SMART (Version 5.054) (Bruker, 2002)'
_computing_data_reduction 'SAINT (7.68A) (Bruker, 2010)'
_computing_molecular_graphics 'SHELXTL 5.1, XP (Sheldrick, 1994)'
_computing_publication_material SHELXL97
_computing_structure_refinement 'SHELXL-97 (Sheldrick, 2008)'
_computing_structure_solution 'SHELXS-97 (Sheldrick, 2008)'
_diffrn_ambient_temperature 90(2)
_diffrn_measured_fraction_theta_full 1.000
_diffrn_measured_fraction_theta_max 1.000
_diffrn_measurement_device_type 'Bruker SMART1000 CCD'
_diffrn_measurement_method '\w and \f'
_diffrn_radiation_monochromator graphite
_diffrn_radiation_source 'fine-focus sealed tube'
_diffrn_radiation_type MoK\a
_diffrn_radiation_wavelength 0.71073
_diffrn_reflns_av_R_equivalents 0.0215
_diffrn_reflns_av_sigmaI/netI 0.0167
_diffrn_reflns_limit_h_max 9
_diffrn_reflns_limit_h_min -9
_diffrn_reflns_limit_k_max 11
_diffrn_reflns_limit_k_min -11
_diffrn_reflns_limit_l_max 32
_diffrn_reflns_limit_l_min -32
_diffrn_reflns_number 14658
_diffrn_reflns_theta_full 27.52
_diffrn_reflns_theta_max 27.52
_diffrn_reflns_theta_min 1.61
_exptl_absorpt_coefficient_mu 0.303
_exptl_absorpt_correction_T_max 0.9542
_exptl_absorpt_correction_T_min 0.9191
_exptl_absorpt_correction_type numerical
_exptl_absorpt_process_details 'SADABS 2008/2 (Sheldrick, 2008)'
_exptl_crystal_colour Colorless
_exptl_crystal_density_diffrn 1.245
_exptl_crystal_density_method 'not measured'
_exptl_crystal_description Block
_exptl_crystal_F_000 648
_exptl_crystal_size_max 0.28
_exptl_crystal_size_mid 0.26
_exptl_crystal_size_min 0.16
_refine_diff_density_max 0.280
_refine_diff_density_min -0.143
_refine_diff_density_rms 0.039
_refine_ls_abs_structure_details 'Flack H D (1983), Acta Cryst. A39, 876-881'
_refine_ls_abs_structure_Flack -0.12(4)
_refine_ls_extinction_method none
_refine_ls_goodness_of_fit_ref 1.070
_refine_ls_hydrogen_treatment refall
_refine_ls_matrix_type full
_refine_ls_number_parameters 261
_refine_ls_number_reflns 3749
_refine_ls_number_restraints 0
_refine_ls_restrained_S_all 1.070
_refine_ls_R_factor_all 0.0245
_refine_ls_R_factor_gt 0.0224
_refine_ls_shift/su_max 0.001
_refine_ls_shift/su_mean 0.000
_refine_ls_structure_factor_coef Fsqd
_refine_ls_weighting_details 'calc w=1/[\s^2^(Fo^2^)+(0.0379P)^2^+0.2151P] where P=(Fo^2^+2Fc^2^)/3'
_refine_ls_weighting_scheme calc
_refine_ls_wR_factor_gt 0.0582
_refine_ls_wR_factor_ref 0.0603
_reflns_number_gt 3599
_reflns_number_total 3749
_reflns_threshold_expression >2sigma(I)
_cod_data_source_file cs300290j_si_005.cif
_cod_data_source_block jf1958fmi
_cod_depositor_comments
;
The following automatic conversions were performed:

'_symmetry_cell_setting' value 'Orthorhombic' changed to
'orthorhombic' according to
/home/saulius/struct/CIF-dictionaries/cif_core.dic dictionary named
'cif_core.dic' version 2.4.2 from
2011-04-26.

'_exptl_absorpt_correction_type' value 'Numerical'
changed to 'numerical' according to
/home/saulius/struct/CIF-dictionaries/cif_core.dic dictionary named
'cif_core.dic' version 2.4.2 from 2011-04-26.

Automatic conversion script
Id: cif_fix_values 1891 2012-01-12 08:04:46Z andrius 
;
_cod_database_code 4506585

loop_
_symmetry_equiv_pos_as_xyz
'x, y, z'
'-x+1/2, -y, z+1/2'
'-x, y+1/2, -z+1/2'
'x+1/2, -y+1/2, -z'

loop_
_atom_site_label
_atom_site_type_symbol
_atom_site_fract_x
_atom_site_fract_y
_atom_site_fract_z
_atom_site_U_iso_or_equiv
_atom_site_adp_type
_atom_site_occupancy
_atom_site_symmetry_multiplicity
_atom_site_calc_flag
Cl1 Cl 0.81023(4) 0.44043(3) 0.473731(11) 0.01943(7) Uani 1 1 d
Si1 Si 0.23170(4) 0.47342(4) 0.385222(12) 0.01560(8) Uani 1 1 d
C1 C 0.33343(16) 0.47688(14) 0.45378(5) 0.0166(2) Uani 1 1 d
H1 H 0.435(2) 0.4174(18) 0.4545(6) 0.016(3) Uiso 1 1 d
N1 N 0.21518(14) 0.40175(12) 0.49514(4) 0.0167(2) Uani 1 1 d
O1 O 0.05047(12) 0.57809(11) 0.38419(4) 0.02056(18) Uani 1 1 d
H1A H -0.032(3) 0.541(3) 0.4036(8) 0.046(5) Uiso 1 1 d
C2 C 0.3708(2) 0.63843(15) 0.47724(5) 0.0232(3) Uani 1 1 d
H2A H 0.478(3) 0.679(2) 0.4635(8) 0.035(5) Uiso 1 1 d
H2B H 0.278(2) 0.706(2) 0.4719(7) 0.026(4) Uiso 1 1 d
C3 C 0.3858(2) 0.60583(17) 0.53665(5) 0.0252(3) Uani 1 1 d
H3A H 0.490(2) 0.5587(19) 0.5433(6) 0.024(4) Uiso 1 1 d
H3B H 0.369(3) 0.700(2) 0.5591(7) 0.037(5) Uiso 1 1 d
C4 C 0.23747(19) 0.48881(17) 0.54695(5) 0.0233(3) Uani 1 1 d
H4A H 0.257(2) 0.415(2) 0.5737(6) 0.027(4) Uiso 1 1 d
H4B H 0.128(2) 0.540(2) 0.5519(7) 0.032(5) Uiso 1 1 d
C5 C 0.17865(18) 0.26713(14) 0.36756(5) 0.0181(2) Uani 1 1 d
H5B H 0.245(3) 0.302(2) 0.5003(7) 0.036(5) Uiso 1 1 d
H5C H 0.106(3) 0.408(2) 0.4845(7) 0.034(5) Uiso 1 1 d
C6 C 0.01451(18) 0.22777(16) 0.34499(5) 0.0219(3) Uani 1 1 d
H6 H -0.076(2) 0.310(2) 0.3403(7) 0.031(4) Uiso 1 1 d
C7 C -0.02252(19) 0.07401(16) 0.33051(5) 0.0258(3) Uani 1 1 d
H7 H -0.132(2) 0.0493(18) 0.3146(6) 0.021(4) Uiso 1 1 d
C8 C 0.1028(2) -0.04122(17) 0.33788(5) 0.0286(3) Uani 1 1 d
H8 H 0.071(3) -0.151(2) 0.3292(7) 0.036(5) Uiso 1 1 d
C9 C 0.2669(2) -0.00524(17) 0.35983(6) 0.0294(3) Uani 1 1 d
H9 H 0.351(3) -0.080(2) 0.3640(8) 0.045(5) Uiso 1 1 d
C10 C 0.3040(2) 0.14789(15) 0.37459(5) 0.0240(3) Uani 1 1 d
H10 H 0.424(2) 0.177(2) 0.3896(7) 0.028(4) Uiso 1 1 d
C11 C 0.38975(17) 0.56564(14) 0.33816(5) 0.0182(2) Uani 1 1 d
C12 C 0.32592(19) 0.62670(16) 0.29035(5) 0.0225(3) Uani 1 1 d
H12 H 0.199(2) 0.618(2) 0.2828(7) 0.026(4) Uiso 1 1 d
C13 C 0.4391(2) 0.69881(19) 0.25446(6) 0.0289(3) Uani 1 1 d
H13 H 0.388(3) 0.743(2) 0.2210(7) 0.032(5) Uiso 1 1 d
C14 C 0.6191(2) 0.70868(19) 0.26535(6) 0.0300(3) Uani 1 1 d
H14 H 0.693(3) 0.761(2) 0.2411(7) 0.039(5) Uiso 1 1 d
C15 C 0.6859(2) 0.6470(2) 0.31186(6) 0.0314(3) Uani 1 1 d
H15 H 0.811(3) 0.653(2) 0.3200(7) 0.035(5) Uiso 1 1 d
C16 C 0.57194(18) 0.57616(18) 0.34802(5) 0.0262(3) Uani 1 1 d
H16 H 0.617(2) 0.543(2) 0.3796(7) 0.033(4) Uiso 1 1 d

loop_
_atom_site_aniso_label
_atom_site_aniso_U_11
_atom_site_aniso_U_22
_atom_site_aniso_U_33
_atom_site_aniso_U_23
_atom_site_aniso_U_13
_atom_site_aniso_U_12
Cl1 0.01507(13) 0.01898(13) 0.02423(14) 0.00492(11) 0.00055(11) 0.00000(10)
Si1 0.01572(15) 0.01505(15) 0.01602(14) 0.00046(11) -0.00019(11) 0.00047(12)
C1 0.0153(5) 0.0167(5) 0.0179(5) 0.0005(4) 0.0010(4) -0.0014(5)
N1 0.0163(5) 0.0171(5) 0.0167(5) 0.0011(4) -0.0013(4) -0.0005(4)
O1 0.0186(4) 0.0199(4) 0.0232(4) 0.0031(4) 0.0013(4) 0.0031(3)
C2 0.0284(7) 0.0176(6) 0.0236(6) -0.0012(5) -0.0010(5) -0.0053(5)
C3 0.0282(7) 0.0254(6) 0.0220(6) -0.0048(5) -0.0037(6) -0.0052(6)
C4 0.0267(6) 0.0268(6) 0.0165(5) -0.0025(5) 0.0004(5) -0.0007(6)
C5 0.0221(6) 0.0183(5) 0.0138(5) -0.0003(4) 0.0008(4) -0.0008(5)
C6 0.0208(6) 0.0235(6) 0.0215(6) -0.0010(5) 0.0008(5) -0.0009(5)
C7 0.0261(7) 0.0280(7) 0.0232(6) -0.0039(5) -0.0002(5) -0.0069(6)
C8 0.0408(8) 0.0198(6) 0.0251(6) -0.0028(5) 0.0016(6) -0.0054(6)
C9 0.0382(8) 0.0192(6) 0.0308(7) 0.0001(5) -0.0052(6) 0.0059(6)
C10 0.0273(7) 0.0211(6) 0.0234(6) -0.0006(5) -0.0046(5) 0.0028(6)
C11 0.0204(6) 0.0175(5) 0.0167(5) -0.0005(4) 0.0022(5) -0.0006(5)
C12 0.0217(6) 0.0271(6) 0.0188(6) 0.0011(5) 0.0002(5) 0.0011(5)
C13 0.0317(8) 0.0358(8) 0.0191(6) 0.0074(6) 0.0005(6) 0.0007(6)
C14 0.0314(8) 0.0361(8) 0.0225(7) 0.0076(6) 0.0064(6) -0.0056(6)
C15 0.0221(7) 0.0455(9) 0.0265(7) 0.0087(6) -0.0003(6) -0.0051(7)
C16 0.0222(6) 0.0347(8) 0.0218(6) 0.0088(6) -0.0009(5) -0.0013(6)

loop_
_atom_type_symbol
_atom_type_description
_atom_type_scat_dispersion_real
_atom_type_scat_dispersion_imag
_atom_type_scat_source
C C 0.0033 0.0016 'International Tables Vol C Tables 4.2.6.8 and 6.1.1.4'
H H 0.0000 0.0000 'International Tables Vol C Tables 4.2.6.8 and 6.1.1.4'
N N 0.0061 0.0033 'International Tables Vol C Tables 4.2.6.8 and 6.1.1.4'
O O 0.0106 0.0060 'International Tables Vol C Tables 4.2.6.8 and 6.1.1.4'
Si Si 0.0817 0.0704 'International Tables Vol C Tables 4.2.6.8 and 6.1.1.4'
Cl Cl 0.1484 0.1585 'International Tables Vol C Tables 4.2.6.8 and 6.1.1.4'

loop_
_geom_angle_atom_site_label_1
_geom_angle_atom_site_label_2
_geom_angle_atom_site_label_3
_geom_angle
O1 Si1 C11 106.95(5)
O1 Si1 C5 109.71(6)
C11 Si1 C5 112.75(5)
O1 Si1 C1 110.12(5)
C11 Si1 C1 108.62(5)
C5 Si1 C1 108.67(5)
N1 C1 C2 102.99(10)
N1 C1 Si1 112.70(8)
C2 C1 Si1 116.26(9)
N1 C1 H1 103.8(10)
C2 C1 H1 109.9(9)
Si1 C1 H1 110.2(9)
C1 N1 C4 108.73(10)
C1 N1 H5B 111.0(12)
C4 N1 H5B 108.4(12)
C1 N1 H5C 108.5(13)
C4 N1 H5C 110.0(12)
H5B N1 H5C 110.2(18)
Si1 O1 H1A 113.6(14)
C3 C2 C1 103.19(10)
C3 C2 H2A 111.2(12)
C1 C2 H2A 110.4(11)
C3 C2 H2B 108.5(11)
C1 C2 H2B 112.2(11)
H2A C2 H2B 111.1(15)
C4 C3 C2 103.50(11)
C4 C3 H3A 108.2(11)
C2 C3 H3A 109.3(11)
C4 C3 H3B 110.0(11)
C2 C3 H3B 113.7(11)
H3A C3 H3B 111.7(16)
N1 C4 C3 104.92(10)
N1 C4 H4A 108.1(10)
C3 C4 H4A 117.0(11)
N1 C4 H4B 104.4(11)
C3 C4 H4B 110.8(11)
H4A C4 H4B 110.7(15)
C10 C5 C6 118.02(12)
C10 C5 Si1 121.03(10)
C6 C5 Si1 120.91(10)
C7 C6 C5 120.65(13)
C7 C6 H6 120.3(11)
C5 C6 H6 119.1(11)
C8 C7 C6 120.25(13)
C8 C7 H7 119.7(10)
C6 C7 H7 120.0(10)
C7 C8 C9 120.28(13)
C7 C8 H8 118.6(11)
C9 C8 H8 121.0(11)
C8 C9 C10 119.65(14)
C8 C9 H9 120.9(13)
C10 C9 H9 119.4(13)
C9 C10 C5 121.16(14)
C9 C10 H10 120.9(10)
C5 C10 H10 117.9(10)
C16 C11 C12 117.81(12)
C16 C11 Si1 122.82(10)
C12 C11 Si1 119.37(10)
C13 C12 C11 121.20(13)
C13 C12 H12 120.4(10)
C11 C12 H12 118.4(10)
C14 C13 C12 119.85(13)
C14 C13 H13 121.0(11)
C12 C13 H13 119.1(11)
C15 C14 C13 120.07(14)
C15 C14 H14 121.4(12)
C13 C14 H14 118.5(12)
C14 C15 C16 119.97(15)
C14 C15 H15 120.9(11)
C16 C15 H15 119.1(11)
C15 C16 C11 121.08(13)
C15 C16 H16 118.6(12)
C11 C16 H16 120.1(11)

loop_
_geom_bond_atom_site_label_1
_geom_bond_atom_site_label_2
_geom_bond_distance
Si1 O1 1.6340(9)
Si1 C11 1.8596(13)
Si1 C5 1.8668(13)
Si1 C1 1.8949(12)
C1 N1 1.5169(15)
C1 C2 1.5324(17)
C1 H1 0.919(16)
N1 C4 1.5166(16)
N1 H5B 0.89(2)
N1 H5C 0.87(2)
O1 H1A 0.85(2)
C2 C3 1.5315(19)
C2 H2A 0.95(2)
C2 H2B 0.918(18)
C3 C4 1.524(2)
C3 H3A 0.898(18)
C3 H3B 0.99(2)
C4 H4A 0.936(18)
C4 H4B 0.945(19)
C5 C10 1.4029(19)
C5 C6 1.4031(18)
C6 C7 1.396(2)
C6 H6 0.992(19)
C7 C8 1.379(2)
C7 H7 0.938(16)
C8 C9 1.389(2)
C8 H8 0.995(19)
C9 C10 1.3928(19)
C9 H9 0.91(2)
C10 H10 1.015(18)
C11 C16 1.3980(18)
C11 C12 1.4019(17)
C12 C13 1.390(2)
C12 H12 0.981(18)
C13 C14 1.387(2)
C13 H13 1.003(19)
C14 C15 1.384(2)
C14 H14 0.94(2)
C15 C16 1.393(2)
C15 H15 0.97(2)
C16 H16 0.913(19)

loop_
_geom_hbond_atom_site_label_D
_geom_hbond_atom_site_label_H
_geom_hbond_atom_site_label_A
_geom_hbond_distance_DH
_geom_hbond_distance_HA
_geom_hbond_distance_DA
_geom_hbond_angle_DHA
_geom_hbond_site_symmetry_A
O1 H1A Cl1 0.85(2) 2.30(2) 3.1288(10) 163.1(19) 1_455
N1 H5B Cl1 0.89(2) 2.24(2) 3.1198(11) 171.2(16) 4_456
N1 H5C Cl1 0.87(2) 2.26(2) 3.1163(11) 168.4(17) 1_455

loop_
_geom_torsion_atom_site_label_1
_geom_torsion_atom_site_label_2
_geom_torsion_atom_site_label_3
_geom_torsion_atom_site_label_4
_geom_torsion
O1 Si1 C1 N1 64.02(9)
C11 Si1 C1 N1 -179.17(8)
C5 Si1 C1 N1 -56.17(10)
O1 Si1 C1 C2 -54.54(10)
C11 Si1 C1 C2 62.28(11)
C5 Si1 C1 C2 -174.73(9)
C2 C1 N1 C4 -19.23(13)
Si1 C1 N1 C4 -145.29(9)
N1 C1 C2 C3 36.66(13)
Si1 C1 C2 C3 160.40(9)
C1 C2 C3 C4 -40.81(14)
C1 N1 C4 C3 -5.77(14)
C2 C3 C4 N1 28.57(14)
O1 Si1 C5 C10 -168.59(10)
C11 Si1 C5 C10 72.33(12)
C1 Si1 C5 C10 -48.14(12)
O1 Si1 C5 C6 13.86(12)
C11 Si1 C5 C6 -105.23(11)
C1 Si1 C5 C6 134.30(10)
C10 C5 C6 C7 0.58(19)
Si1 C5 C6 C7 178.21(10)
C5 C6 C7 C8 -0.5(2)
C6 C7 C8 C9 0.1(2)
C7 C8 C9 C10 0.3(2)
C8 C9 C10 C5 -0.2(2)
C6 C5 C10 C9 -0.2(2)
Si1 C5 C10 C9 -177.86(11)
O1 Si1 C11 C16 141.59(12)
C5 Si1 C11 C16 -97.74(13)
C1 Si1 C11 C16 22.76(13)
O1 Si1 C11 C12 -38.94(11)
C5 Si1 C11 C12 81.73(11)
C1 Si1 C11 C12 -157.77(10)
C16 C11 C12 C13 -1.6(2)
Si1 C11 C12 C13 178.95(11)
C11 C12 C13 C14 1.2(2)
C12 C13 C14 C15 -0.1(3)
C13 C14 C15 C16 -0.6(3)
C14 C15 C16 C11 0.1(3)
C12 C11 C16 C15 0.9(2)
Si1 C11 C16 C15 -179.62(12)
